data_1561878
loop_
_publ_author_name
'Gou, Yi'
'Chen, MeiRong'
'Li, Shanhe'
'Deng, JunGang'
'Li, Jinlong'
'Fang, GuiHua'
'Yang, Feng'
'Huang, GuoJin'

_publ_section_title
;
 Dithiocarbazate-Copper Complexes for Bioimaging and Treatment of
 Pancreatic Cancer.
;
_journal_name_full 'Journal of medicinal chemistry'
_journal_paper_doi 10.1021/acs.jmedchem.0c01936
_journal_year 2021
_chemical_formula_moiety 'C26 H22 Br3 Cu3 N8 S4'
_chemical_formula_sum 'C26 H22 Br3 Cu3 N8 S4'
_chemical_formula_weight 1005.11
_space_group_crystal_system monoclinic
_space_group_IT_number 15
_space_group_name_Hall '-C 2yc'
_space_group_name_H-M_alt 'C 1 2/c 1'
_atom_sites_solution_hydrogens geom
_atom_sites_solution_primary direct
_atom_sites_solution_secondary difmap
_audit_creation_date 2019-09-30
_audit_creation_method
;
Olex2 1.2
(compiled 2016.08.25 svn.r3337 for OlexSys, GUI svn.r5221)
;
_cell_angle_alpha 90.00
_cell_angle_beta 96.286(7)
_cell_angle_gamma 90.00
_cell_formula_units_Z 4
_cell_length_a 10.7395(11)
_cell_length_b 16.0006(14)
_cell_length_c 18.9882(16)
_cell_measurement_reflns_used 22897
_cell_measurement_temperature 296
_cell_measurement_theta_max 26.31
_cell_measurement_theta_min 3.00
_cell_volume 3243.3(5)
_computing_molecular_graphics 'Olex2 (Dolomanov et al., 2009)'
_computing_publication_material 'Olex2 (Dolomanov et al., 2009)'
_computing_structure_refinement 'XL (Sheldrick, 2008)'
_computing_structure_solution 'ShelXS (Sheldrick, 2008)'
_diffrn_ambient_temperature 296
_diffrn_measured_fraction_theta_full 0.998
_diffrn_measured_fraction_theta_max 0.998
_diffrn_measurement_device_type 'SuperNova, Single source at offset), Eos'
_diffrn_radiation_monochromator graphite
_diffrn_radiation_type MoK\a
_diffrn_radiation_wavelength 0.70932
_diffrn_reflns_av_R_equivalents 0.0842
_diffrn_reflns_av_unetI/netI 0.0469
_diffrn_reflns_limit_h_max 13
_diffrn_reflns_limit_h_min -13
_diffrn_reflns_limit_k_max 20
_diffrn_reflns_limit_k_min -19
_diffrn_reflns_limit_l_max 23
_diffrn_reflns_limit_l_min -21
_diffrn_reflns_number 22897
_diffrn_reflns_theta_full 26.32
_diffrn_reflns_theta_max 26.32
_diffrn_reflns_theta_min 3.00
_diffrn_source 'fine-focus sealed tube'
_exptl_absorpt_coefficient_mu 5.937
_exptl_absorpt_correction_T_max 0.5124
_exptl_absorpt_correction_T_min 0.3184
_exptl_absorpt_correction_type multi-scan
_exptl_crystal_colour 'dark blue'
_exptl_crystal_colour_modifier dark
_exptl_crystal_colour_primary blue
_exptl_crystal_density_diffrn 2.058
_exptl_crystal_density_method 'not measured'
_exptl_crystal_description needle
_exptl_crystal_F_000 1960
_exptl_crystal_size_max 0.25
_exptl_crystal_size_mid 0.21
_exptl_crystal_size_min 0.13
_refine_diff_density_max 0.937
_refine_diff_density_min -0.659
_refine_diff_density_rms 0.104
_refine_ls_extinction_method none
_refine_ls_goodness_of_fit_ref 1.122
_refine_ls_hydrogen_treatment constr
_refine_ls_matrix_type full
_refine_ls_number_parameters 201
_refine_ls_number_reflns 3307
_refine_ls_number_restraints 0
_refine_ls_restrained_S_all 1.122
_refine_ls_R_factor_all 0.0784
_refine_ls_R_factor_gt 0.0504
_refine_ls_shift/su_max 0.001
_refine_ls_shift/su_mean 0.000
_refine_ls_structure_factor_coef Fsqd
_refine_ls_weighting_details 'calc w=1/[\s^2^(Fo^2^)+(0.0384P)^2^+8.6857P] where P=(Fo^2^+2Fc^2^)/3'
_refine_ls_weighting_scheme calc
_refine_ls_wR_factor_gt 0.0920
_refine_ls_wR_factor_ref 0.0994
_reflns_number_gt 2526
_reflns_number_total 3307
_reflns_threshold_expression >2sigma(I)
_cod_data_source_file jm0c01936_si_005.cif
_cod_data_source_block shelx
_cod_database_code 1561878
_olex2_refinement_description
;
1. Fixed Uiso
 At 1.2 times of:
  All C(H) groups
 At 1.5 times of:
  All C(H,H,H) groups
2.a Aromatic/amide H refined with riding coordinates:
 C6(H6), C8(H8), C7(H7), C5(H5), C10(H10), C12(H12), C13(H13), C11(H11)
2.b Idealised Me refined as rotating group:
 C1(H1a,H1b,H1c)
;
_olex2_submission_special_instructions 'No special instructions were received'

loop_
_space_group_symop_id
_space_group_symop_operation_xyz
1 'x, y, z'
2 '-x, y, -z+1/2'
3 'x+1/2, y+1/2, z'
4 '-x+1/2, y+1/2, -z+1/2'
5 '-x, -y, -z'
6 'x, -y, z-1/2'
7 '-x+1/2, -y+1/2, -z'
8 'x+1/2, -y+1/2, z-1/2'

loop_
_atom_site_label
_atom_site_type_symbol
_atom_site_fract_x
_atom_site_fract_y
_atom_site_fract_z
_atom_site_U_iso_or_equiv
_atom_site_adp_type
_atom_site_occupancy
_atom_site_calc_flag
_atom_site_disorder_assembly
_atom_site_disorder_group
_atom_site_site_symmetry_order
_atom_site_refinement_flags_posn
_atom_site_refinement_flags_adp
_atom_site_refinement_flags_occupancy
Br1 Br 0.04830(5) 0.12345(3) 0.54105(3) 0.04041(17) Uani 1 d . . 1 . . .
Cu2 Cu 0.0000 0.44257(6) 0.7500 0.0402(3) Uani 1 d . . 2 S T P
Br2 Br 0.0000 0.29983(5) 0.7500 0.0565(3) Uani 1 d . . 2 S T P
Cu1 Cu 0.14951(6) 0.25306(4) 0.56510(3) 0.02985(17) Uani 1 d . . 1 . . .
S1 S 0.34362(13) 0.19630(8) 0.58036(7) 0.0333(3) Uani 1 d . . 1 . . .
S2 S 0.57325(15) 0.27130(12) 0.64805(9) 0.0547(4) Uani 1 d . . 1 . . .
N4 N 0.0037(4) 0.3325(3) 0.5631(2) 0.0293(9) Uani 1 d . . 1 . . .
N2 N 0.2339(4) 0.3519(2) 0.6108(2) 0.0274(9) Uani 1 d . . 1 . . .
N3 N 0.1419(4) 0.5116(3) 0.7171(2) 0.0301(10) Uani 1 d . . 1 . . .
N1 N 0.3593(4) 0.3521(3) 0.6375(2) 0.0328(10) Uani 1 d . . 1 . . .
C3 C 0.1653(5) 0.4148(3) 0.6230(2) 0.0270(11) Uani 1 d . . 1 . . .
C6 C 0.3501(6) 0.6029(4) 0.6905(3) 0.0463(15) Uani 1 d . . 1 . . .
H6 H 0.4194 0.6343 0.6814 0.056 Uiso 1 calc . . 1 R . .
C9 C 0.0344(5) 0.4082(3) 0.5902(3) 0.0287(11) Uani 1 d . . 1 . . .
C2 C 0.4141(5) 0.2829(3) 0.6227(3) 0.0336(12) Uani 1 d . . 1 . . .
C8 C 0.1795(6) 0.5776(4) 0.7560(3) 0.0444(15) Uani 1 d . . 1 . . .
H8 H 0.1341 0.5929 0.7929 0.053 Uiso 1 calc . . 1 R . .
C7 C 0.2824(6) 0.6243(4) 0.7442(3) 0.0476(15) Uani 1 d . . 1 . . .
H7 H 0.3056 0.6703 0.7726 0.057 Uiso 1 calc . . 1 R . .
C4 C 0.2103(5) 0.4897(3) 0.6651(3) 0.0270(11) Uani 1 d . . 1 . . .
C5 C 0.3142(5) 0.5335(3) 0.6497(3) 0.0385(14) Uani 1 d . . 1 . . .
H5 H 0.3590 0.5169 0.6129 0.046 Uiso 1 calc . . 1 R . .
C10 C -0.0497(5) 0.4743(3) 0.5852(3) 0.0353(13) Uani 1 d . . 1 . . .
H10 H -0.0260 0.5264 0.6037 0.042 Uiso 1 calc . . 1 R . .
C12 C -0.1994(5) 0.3847(4) 0.5254(3) 0.0467(15) Uani 1 d . . 1 . . .
H12 H -0.2795 0.3751 0.5029 0.056 Uiso 1 calc . . 1 R . .
C13 C -0.1118(5) 0.3215(3) 0.5316(3) 0.0391(13) Uani 1 d . . 1 . . .
H13 H -0.1344 0.2691 0.5131 0.047 Uiso 1 calc . . 1 R . .
C11 C -0.1674(5) 0.4616(3) 0.5527(3) 0.0401(14) Uani 1 d . . 1 . . .
H11 H -0.2255 0.5049 0.5491 0.048 Uiso 1 calc . . 1 R . .
C1 C 0.6214(6) 0.3738(5) 0.6771(4) 0.072(2) Uani 1 d . . 1 . . .
H1A H 0.6005 0.4130 0.6394 0.108 Uiso 1 calc . . 1 GR . .
H1B H 0.7103 0.3743 0.6902 0.108 Uiso 1 calc . . 1 GR . .
H1C H 0.5793 0.3891 0.7173 0.108 Uiso 1 calc . . 1 GR . .

loop_
_atom_site_aniso_label
_atom_site_aniso_U_11
_atom_site_aniso_U_22
_atom_site_aniso_U_33
_atom_site_aniso_U_23
_atom_site_aniso_U_13
_atom_site_aniso_U_12
Br1 0.0369(3) 0.0307(3) 0.0541(4) 0.0003(3) 0.0069(3) -0.0046(3)
Cu2 0.0441(6) 0.0336(5) 0.0446(6) 0.000 0.0126(5) 0.000
Br2 0.0850(7) 0.0294(5) 0.0569(6) 0.000 0.0166(5) 0.000
Cu1 0.0274(3) 0.0273(3) 0.0350(3) -0.0039(3) 0.0042(3) 0.0019(3)
S1 0.0321(7) 0.0294(7) 0.0391(8) 0.0038(6) 0.0064(6) 0.0068(6)
S2 0.0296(8) 0.0790(12) 0.0535(10) -0.0015(9) -0.0043(7) 0.0136(8)
N4 0.023(2) 0.031(2) 0.035(2) -0.0086(19) 0.0037(19) -0.0014(18)
N2 0.028(2) 0.031(2) 0.024(2) -0.0067(18) 0.0046(18) 0.0026(18)
N3 0.032(2) 0.028(2) 0.032(2) -0.0057(18) 0.0116(19) -0.0059(19)
N1 0.025(2) 0.040(3) 0.033(2) -0.0060(19) -0.0008(19) 0.0014(19)
C3 0.031(3) 0.029(3) 0.023(3) -0.005(2) 0.008(2) 0.000(2)
C6 0.043(4) 0.048(4) 0.049(4) -0.008(3) 0.009(3) -0.022(3)
C9 0.027(3) 0.036(3) 0.025(3) -0.003(2) 0.006(2) 0.000(2)
C2 0.033(3) 0.042(3) 0.026(3) 0.002(2) 0.005(2) 0.005(2)
C8 0.057(4) 0.041(3) 0.038(3) -0.009(3) 0.019(3) -0.009(3)
C7 0.058(4) 0.042(3) 0.044(3) -0.015(3) 0.009(3) -0.012(3)
C4 0.026(3) 0.027(3) 0.027(3) -0.001(2) 0.000(2) -0.002(2)
C5 0.035(3) 0.045(3) 0.037(3) -0.003(3) 0.010(3) -0.008(3)
C10 0.039(3) 0.030(3) 0.037(3) -0.004(2) 0.004(3) 0.004(2)
C12 0.027(3) 0.056(4) 0.055(4) -0.003(3) -0.004(3) 0.002(3)
C13 0.031(3) 0.030(3) 0.055(4) -0.012(3) 0.002(3) -0.002(2)
C11 0.031(3) 0.035(3) 0.053(4) 0.000(3) 0.003(3) 0.009(2)
C1 0.034(4) 0.127(7) 0.055(4) -0.035(4) 0.004(3) -0.024(4)

loop_
_atom_type_symbol
_atom_type_description
_atom_type_scat_dispersion_real
_atom_type_scat_dispersion_imag
_atom_type_scat_source
C C 0.0033 0.0016 'International Tables Vol C Tables 4.2.6.8 and 6.1.1.4'
H H 0.0000 0.0000 'International Tables Vol C Tables 4.2.6.8 and 6.1.1.4'
Br Br -0.2901 2.4595 'International Tables Vol C Tables 4.2.6.8 and 6.1.1.4'
Cu Cu 0.3201 1.2651 'International Tables Vol C Tables 4.2.6.8 and 6.1.1.4'
N N 0.0061 0.0033 'International Tables Vol C Tables 4.2.6.8 and 6.1.1.4'
S S 0.1246 0.1234 'International Tables Vol C Tables 4.2.6.8 and 6.1.1.4'

loop_
_geom_angle_atom_site_label_1
_geom_angle_atom_site_label_2
_geom_angle_atom_site_label_3
_geom_angle
_geom_angle_site_symmetry_1
_geom_angle_site_symmetry_3
_geom_angle_publ_flag
N3 Cu2 Br2 122.86(12) 2_556 . ?
N3 Cu2 Br2 122.86(12) . . ?
N3 Cu2 N3 114.3(2) . 2_556 ?
S1 Cu1 Br1 94.03(4) . . ?
N4 Cu1 Br1 102.11(12) . . ?
N4 Cu1 S1 163.56(12) . . ?
N2 Cu1 Br1 165.18(12) . . ?
N2 Cu1 S1 83.87(12) . . ?
N2 Cu1 N4 79.73(16) . . ?
C2 S1 Cu1 95.05(19) . . ?
C2 S2 C1 103.4(3) . . ?
C9 N4 Cu1 113.8(3) . . ?
C13 N4 Cu1 127.7(4) . . ?
C13 N4 C9 118.0(4) . . ?
N1 N2 Cu1 122.9(3) . . ?
C3 N2 Cu1 117.5(3) . . ?
C3 N2 N1 119.2(4) . . ?
C8 N3 Cu2 117.0(3) . . ?
C8 N3 C4 117.4(4) . . ?
C4 N3 Cu2 125.1(3) . . ?
C2 N1 N2 111.4(4) . . ?
N2 C3 C9 114.0(4) . . ?
N2 C3 C4 124.6(5) . . ?
C9 C3 C4 121.3(4) . . ?
C7 C6 C5 118.9(5) . . ?
N4 C9 C3 114.1(4) . . ?
N4 C9 C10 122.0(5) . . ?
C10 C9 C3 123.9(5) . . ?
S1 C2 S2 114.2(3) . . ?
N1 C2 S1 126.6(4) . . ?
N1 C2 S2 119.1(4) . . ?
N3 C8 C7 123.0(5) . . ?
C6 C7 C8 119.4(5) . . ?
N3 C4 C3 115.6(4) . . ?
N3 C4 C5 123.2(5) . . ?
C5 C4 C3 121.2(5) . . ?
C4 C5 C6 118.2(5) . . ?
C11 C10 C9 118.9(5) . . ?
C11 C12 C13 119.2(5) . . ?
N4 C13 C12 122.4(5) . . ?
C10 C11 C12 119.4(5) . . ?

loop_
_geom_bond_atom_site_label_1
_geom_bond_atom_site_label_2
_geom_bond_distance
_geom_bond_site_symmetry_2
_geom_bond_publ_flag
Br1 Cu1 2.3626(8) . ?
Cu2 Br2 2.2839(13) . ?
Cu2 N3 2.034(4) . ?
Cu2 N3 2.034(4) 2_556 ?
Cu1 S1 2.2632(15) . ?
Cu1 N4 2.013(4) . ?
Cu1 N2 1.976(4) . ?
S1 C2 1.733(6) . ?
S2 C2 1.734(6) . ?
S2 C1 1.788(7) . ?
N4 C9 1.344(6) . ?
N4 C13 1.328(7) . ?
N2 N1 1.386(6) . ?
N2 C3 1.282(6) . ?
N3 C8 1.327(7) . ?
N3 C4 1.339(6) . ?
N1 C2 1.299(7) . ?
C3 C9 1.477(7) . ?
C3 C4 1.493(7) . ?
C6 C7 1.358(8) . ?
C6 C5 1.385(7) . ?
C9 C10 1.388(7) . ?
C8 C7 1.374(8) . ?
C4 C5 1.375(7) . ?
C10 C11 1.360(8) . ?
C12 C13 1.379(8) . ?
C12 C11 1.363(8) . ?
